data_7224408
loop_
_publ_author_name
'Puttreddy, Rakesh'
'Beyeh, Ngong Kodiah'
'Rissanen, Kari'

_publ_section_title
;
 Conformational changes in Cmethyl-resorcinarene pyridine N-oxide
 inclusion complexes in the solid state
;
_journal_issue 26
_journal_name_full CrystEngComm
_journal_page_first 4971
_journal_paper_doi 10.1039/C6CE00240D
_journal_volume 18
_journal_year 2016
_chemical_formula_moiety '2(C9 H7 N O), 3(C H4 O), 3(O), C32 H32 O8'
_chemical_formula_sum 'C53 H58 N2 O16'
_chemical_formula_weight 979.01
_chemical_name_systematic
;
 ?
;
_space_group_crystal_system orthorhombic
_space_group_IT_number 62
_space_group_name_Hall '-P 2ac 2n'
_space_group_name_H-M_alt 'P n m a'
_symmetry_space_group_name_Hall '-P 2ac 2n'
_symmetry_space_group_name_H-M 'P n m a'
_atom_sites_solution_hydrogens mixed
_audit_creation_date 2016-01-25
_audit_creation_method
;
Olex2 1.2
(compiled 2015.09.30 svn.r3233 for OlexSys, GUI svn.r5103)
;
_audit_update_record
;
2016-01-28 deposited with the CCDC.
2016-02-26 downloaded from the CCDC.
;
_cell_angle_alpha 90
_cell_angle_beta 90
_cell_angle_gamma 90
_cell_formula_units_Z 4
_cell_length_a 16.5611(4)
_cell_length_b 20.8203(8)
_cell_length_c 14.9973(4)
_cell_measurement_reflns_used 4649
_cell_measurement_temperature 123.01(10)
_cell_measurement_theta_max 72.2550
_cell_measurement_theta_min 3.9500
_cell_volume 5171.2(3)
_computing_cell_refinement
;
CrysAlisPro, Agilent Technologies,
Version 1.171.37.31 (release 14-01-2014 CrysAlis171 .NET)
(compiled Jan 14 2014,18:38:05)
;
_computing_data_collection
;
CrysAlisPro, Agilent Technologies,
Version 1.171.37.31 (release 14-01-2014 CrysAlis171 .NET)
(compiled Jan 14 2014,18:38:05)
;
_computing_data_reduction
;
CrysAlisPro, Agilent Technologies,
Version 1.171.37.31 (release 14-01-2014 CrysAlis171 .NET)
(compiled Jan 14 2014,18:38:05)
;
_computing_molecular_graphics 'Olex2 (Dolomanov et al., 2009)'
_computing_publication_material 'Olex2 (Dolomanov et al., 2009)'
_computing_structure_refinement 'ShelXL (Sheldrick, 2015)'
_computing_structure_solution 'ShelXS (Sheldrick, 2008)'
_diffrn_ambient_environment N~2~
_diffrn_ambient_temperature 123.01(10)
_diffrn_detector 'CCD plate'
_diffrn_detector_area_resol_mean 5.1977
_diffrn_detector_type Atlas
_diffrn_measured_fraction_theta_full 0.980
_diffrn_measured_fraction_theta_max 0.980
_diffrn_measurement_details
;
  1 omega -112.00  -13.00   1.0000    5.0000
omega____ theta____ kappa____ phi______ frames
    -      -41.1176  -57.0000  -60.0000 99

  2 omega  -72.00   31.00   1.0000    5.0000
omega____ theta____ kappa____ phi______ frames
    -      -41.1176   77.0000 -120.0000 103

  3 omega   43.00   79.00   1.0000   20.0000
omega____ theta____ kappa____ phi______ frames
    -      105.6154  -30.0000  -90.0000 36

  4 omega   27.00  105.00   1.0000   20.0000
omega____ theta____ kappa____ phi______ frames
    -      105.6154  -94.0000   90.0000 78

  5 omega   77.00  171.00   1.0000   20.0000
omega____ theta____ kappa____ phi______ frames
    -      105.6154   30.0000  -60.0000 94

  6 omega   31.00   91.00   1.0000   20.0000
omega____ theta____ kappa____ phi______ frames
    -      105.6154  -30.0000  150.0000 60

  7 omega  109.00  139.00   1.0000   20.0000
omega____ theta____ kappa____ phi______ frames
    -      105.6154  125.0000  -60.0000 30
;
_diffrn_measurement_device 'four-circle diffractometer'
_diffrn_measurement_device_type 'SuperNova, Dual, Cu at zero, Atlas'
_diffrn_measurement_method '\w scans'
_diffrn_orient_matrix_UB_11 -0.0313120000
_diffrn_orient_matrix_UB_12 -0.0012783000
_diffrn_orient_matrix_UB_13 -0.0966243000
_diffrn_orient_matrix_UB_21 -0.0875098000
_diffrn_orient_matrix_UB_22 0.0042134000
_diffrn_orient_matrix_UB_23 0.0345018000
_diffrn_orient_matrix_UB_31 0.0043288000
_diffrn_orient_matrix_UB_32 0.0738830000
_diffrn_orient_matrix_UB_33 -0.0037629000
_diffrn_radiation_monochromator mirror
_diffrn_radiation_probe x-ray
_diffrn_radiation_type CuK\a
_diffrn_radiation_wavelength 1.54184
_diffrn_reflns_av_R_equivalents 0.0295
_diffrn_reflns_av_unetI/netI 0.0277
_diffrn_reflns_Laue_measured_fraction_full 0.980
_diffrn_reflns_Laue_measured_fraction_max 0.980
_diffrn_reflns_limit_h_max 19
_diffrn_reflns_limit_h_min -19
_diffrn_reflns_limit_k_max 24
_diffrn_reflns_limit_k_min -16
_diffrn_reflns_limit_l_max 17
_diffrn_reflns_limit_l_min -17
_diffrn_reflns_number 13761
_diffrn_reflns_point_group_measured_fraction_full 0.980
_diffrn_reflns_point_group_measured_fraction_max 0.980
_diffrn_reflns_theta_full 66.750
_diffrn_reflns_theta_max 66.728
_diffrn_reflns_theta_min 3.632
_diffrn_source 'sealed X-ray tube'
_diffrn_source_type 'SuperNova (Cu) X-ray Source'
_exptl_absorpt_coefficient_mu 0.775
_exptl_absorpt_correction_T_max 1.00000
_exptl_absorpt_correction_T_min 0.83070
_exptl_absorpt_correction_type multi-scan
_exptl_absorpt_process_details
;
CrysAlisPro, Agilent Technologies,
Version 1.171.37.31 (release 14-01-2014 CrysAlis171 .NET)
(compiled Jan 14 2014,18:38:05)
Empirical absorption correction using spherical harmonics,
 implemented in SCALE3 ABSPACK scaling algorithm.
Empirical absorption correction using spherical harmonics,
 implemented in SCALE3 ABSPACK scaling algorithm.
;
_exptl_crystal_density_diffrn 1.257
_exptl_crystal_F_000 2072
_exptl_crystal_size_max 0.2448
_exptl_crystal_size_mid 0.0959
_exptl_crystal_size_min 0.092
_refine_diff_density_max 0.633
_refine_diff_density_min -0.256
_refine_diff_density_rms 0.050
_refine_ls_extinction_method none
_refine_ls_goodness_of_fit_ref 1.058
_refine_ls_hydrogen_treatment mixed
_refine_ls_matrix_type full
_refine_ls_number_parameters 373
_refine_ls_number_reflns 4622
_refine_ls_number_restraints 7
_refine_ls_restrained_S_all 1.059
_refine_ls_R_factor_all 0.0670
_refine_ls_R_factor_gt 0.0542
_refine_ls_shift/su_max 0.000
_refine_ls_shift/su_mean 0.000
_refine_ls_structure_factor_coef Fsqd
_refine_ls_weighting_details 'w=1/[\s^2^(Fo^2^)+(0.0771P)^2^+3.1897P] where P=(Fo^2^+2Fc^2^)/3'
_refine_ls_weighting_scheme calc
_refine_ls_wR_factor_gt 0.1490
_refine_ls_wR_factor_ref 0.1590
_reflns_Friedel_coverage 0.000
_reflns_number_gt 3758
_reflns_number_total 4622
_reflns_threshold_expression 'I > 2\s(I)'
_cod_data_source_file c6ce00240d2.cif
_cod_data_source_block IsQNO_1
_cod_depositor_comments 'Adding full bibliography for 7224402--7224408.cif.'
_cod_database_code 7224408
_shelxl_version_number 2013-4
_chemical_oxdiff_formula 'C20 H20 N1 O9'
_shelx_space_group_comment
;
The symmetry employed for this shelxl refinement is uniquely defined
by the following loop, which should always be used as a source of
symmetry information in preference to the above space-group names.
They are only intended as comments.
;
_reflns_odcompleteness_completeness 97.86
_reflns_odcompleteness_iscentric 1
_reflns_odcompleteness_theta 66.97
_olex2_refinement_description
;
1. Fixed Uiso
 At 1.2 times of:
  All C(H) groups
 At 1.5 times of:
  All C(H,H,H) groups, All O(H) groups
2. Restrained distances
 H1S-O1S
 0.85 with sigma of 0.02
3. Uiso/Uaniso restraints and constraints
Uanis(O5W) \\sim Ueq: with sigma of 0.01 and sigma for terminal atoms of 0.02
4. Others
 Fixed Sof: O1W(0.25) H2S(0.5) O2W(0.5) O3W(0.125) O4W(0.125) O5W(0.25)
 O6W(0.25) H2SA(0.5) H2SB(0.5) H2SC(0.5)
5.a Ternary CH refined with riding coordinates:
 C7(H7), C14(H14)
5.b Aromatic/amide H refined with riding coordinates:
 C1A(H1A), C2(H2), C4A(H4A), C5(H5), C5A(H5A), C6A(H6A), C7A(H7A), C8A(H8A),
 C9(H9), C9A(H9A), C12(H12), C15(H15), C18(H18)
5.c Idealised Me refined as rotating group:
 C1S(H1SA,H1SB,H1SC), C2S(H2SA,H2SB,H2SC), C19(H19A,H19B,H19C), C20(H20A,H20B,
 H20C)
5.d Idealised tetrahedral OH refined as rotating group:
 O2S(H2S), O3(H3), O11(H11), O13(H13), O17(H17)
;
_olex2_submission_special_instructions 'No special instructions were received'

loop_
_space_group_symop_operation_xyz
'x, y, z'
'-x+1/2, -y, z+1/2'
'x+1/2, -y+1/2, -z+1/2'
'-x, y+1/2, -z'
'-x, -y, -z'
'x-1/2, y, -z-1/2'
'-x-1/2, y-1/2, z-1/2'
'x, -y-1/2, z'

loop_
_atom_site_label
_atom_site_type_symbol
_atom_site_fract_x
_atom_site_fract_y
_atom_site_fract_z
_atom_site_U_iso_or_equiv
_atom_site_adp_type
_atom_site_occupancy
_atom_site_site_symmetry_order
_atom_site_calc_flag
_atom_site_refinement_flags_posn
_atom_site_refinement_flags_adp
_atom_site_refinement_flags_occupancy
_atom_site_disorder_assembly
_atom_site_disorder_group
O1A O 0.48365(11) 0.37043(11) -0.29364(11) 0.0553(6) Uani 1 1 d . . . . .
O1S O 0.63882(12) 0.35564(17) -0.25816(12) 0.0821(9) Uani 1 1 d D . . . .
H1S H 0.5939(18) 0.369(2) -0.279(3) 0.123 Uiso 1 1 d DR . . . .
O1W O 0.8534(3) 0.2500 -0.0945(4) 0.0598(15) Uani 0.5 2 d S T P A 2
O2S O 0.4507(3) 0.2500 0.3826(3) 0.1008(13) Uani 1 2 d S T P . .
H2S H 0.4112 0.2561 0.4145 0.151 Uiso 0.5 1 calc GR . . . .
O2W O 0.8383(3) 0.2771(3) -0.0121(4) 0.0898(18) Uani 0.5 1 d . . . B -1
O3 O 0.40320(9) 0.36522(8) -0.14229(10) 0.0334(4) Uani 1 1 d . . . . .
H3 H 0.4248 0.3587 -0.1907 0.050 Uiso 1 1 calc GR . . . .
O3W O 0.6327(9) 0.2500 0.4506(15) 0.064(4) Uani 0.25 2 d S T P C 2
O4W O 0.6220(9) 0.2500 0.5082(11) 0.051(3) Uani 0.25 2 d S T P D 3
O5W O 0.5700(7) 0.2711(7) 0.4883(10) 0.088(5) Uani 0.25 1 d . U . E 1
O6W O 0.5989(9) 0.2925(7) 0.4492(9) 0.074(3) Uani 0.25 1 d . . . F -4
O11 O 0.62867(9) 0.50529(8) 0.13578(10) 0.0324(4) Uani 1 1 d . . . . .
H11 H 0.6204 0.5441 0.1339 0.049 Uiso 1 1 calc GR . . . .
O13 O 0.34439(9) 0.50377(8) 0.07381(10) 0.0332(4) Uani 1 1 d . . . . .
H13 H 0.3524 0.5426 0.0718 0.050 Uiso 1 1 calc GR . . . .
O17 O 0.64760(10) 0.36486(8) -0.08499(10) 0.0376(4) Uani 1 1 d . . . . .
H17 H 0.6485 0.3578 -0.1388 0.056 Uiso 1 1 calc GR . . . .
N1A N 0.45121(12) 0.39942(12) -0.36430(13) 0.0406(5) Uani 1 1 d . . . . .
C1 C 0.35876(11) 0.30899(11) -0.01344(14) 0.0284(5) Uani 1 1 d . . . . .
C1A C 0.48544(14) 0.39450(14) -0.44357(15) 0.0401(6) Uani 1 1 d . . . . .
H1A H 0.5338 0.3722 -0.4491 0.048 Uiso 1 1 calc R . . . .
C1S C 0.6959(2) 0.3469(2) -0.3181(2) 0.0866(13) Uani 1 1 d . . . . .
H1SA H 0.6951 0.3031 -0.3379 0.130 Uiso 1 1 calc GR . . . .
H1SB H 0.7475 0.3563 -0.2921 0.130 Uiso 1 1 calc GR . . . .
H1SC H 0.6867 0.3749 -0.3679 0.130 Uiso 1 1 calc GR . . . .
C2 C 0.34491(16) 0.2500 0.02685(19) 0.0288(7) Uani 1 2 d S T P . .
H2 H 0.3250 0.2500 0.0848 0.035 Uiso 1 2 calc RS T P . .
C2A C 0.45044(14) 0.42213(13) -0.51965(15) 0.0375(6) Uani 1 1 d . . . . .
C2S C 0.4265(6) 0.2500 0.2920(5) 0.133(3) Uani 1 2 d S T P . .
H2SA H 0.3797 0.2232 0.2850 0.199 Uiso 0.5 1 calc GR . . G -1
H2SB H 0.4697 0.2337 0.2557 0.199 Uiso 0.5 1 calc GR . . G -1
H2SC H 0.4138 0.2931 0.2739 0.199 Uiso 0.5 1 calc GR . . G -1
C3A C 0.37645(14) 0.45495(13) -0.51084(16) 0.0365(5) Uani 1 1 d . . . . .
C4A C 0.34347(14) 0.46024(14) -0.42420(17) 0.0438(6) Uani 1 1 d . . . . .
H4A H 0.2954 0.4825 -0.4159 0.053 Uiso 1 1 calc R . . . .
C5 C 0.40560(17) 0.2500 -0.14294(19) 0.0294(7) Uani 1 2 d S T P . .
H5 H 0.4267 0.2500 -0.2004 0.035 Uiso 1 2 calc RS T P . .
C5A C 0.38087(15) 0.43334(15) -0.35338(16) 0.0470(7) Uani 1 1 d . . . . .
H5A H 0.3587 0.4379 -0.2967 0.056 Uiso 1 1 calc R . . . .
C6 C 0.38983(12) 0.30773(11) -0.10009(14) 0.0291(5) Uani 1 1 d . . . . .
C6A C 0.48676(18) 0.41623(16) -0.60433(17) 0.0517(7) Uani 1 1 d . . . . .
H6A H 0.5362 0.3955 -0.6102 0.062 Uiso 1 1 calc R . . . .
C7 C 0.34242(12) 0.37241(12) 0.03338(14) 0.0303(5) Uani 1 1 d . . . . .
H7 H 0.3155 0.4004 -0.0100 0.036 Uiso 1 1 calc R . . . .
C7A C 0.44928(19) 0.44099(17) -0.67753(18) 0.0601(8) Uani 1 1 d . . . . .
H7A H 0.4730 0.4366 -0.7334 0.072 Uiso 1 1 calc R . . . .
C8 C 0.41930(12) 0.40692(12) 0.06255(13) 0.0284(5) Uani 1 1 d . . . . .
C8A C 0.37518(18) 0.47316(16) -0.66923(19) 0.0566(8) Uani 1 1 d . . . . .
H8A H 0.3503 0.4898 -0.7198 0.068 Uiso 1 1 calc R . . . .
C9 C 0.49343(13) 0.37589(12) 0.07082(13) 0.0289(5) Uani 1 1 d . . . . .
H9 H 0.4957 0.3320 0.0595 0.035 Uiso 1 1 calc R . . . .
C9A C 0.33909(16) 0.48039(14) -0.58807(18) 0.0465(6) Uani 1 1 d . . . . .
H9A H 0.2901 0.5020 -0.5835 0.056 Uiso 1 1 calc R . . . .
C10 C 0.56446(13) 0.40735(12) 0.09529(13) 0.0290(5) Uani 1 1 d . . . . .
C11 C 0.55918(12) 0.47296(11) 0.11334(13) 0.0288(5) Uani 1 1 d . . . . .
C12 C 0.48589(13) 0.50519(12) 0.10820(13) 0.0294(5) Uani 1 1 d . . . . .
H12 H 0.4830 0.5486 0.1224 0.035 Uiso 1 1 calc R . . . .
C13 C 0.41686(12) 0.47227(12) 0.08177(13) 0.0286(5) Uani 1 1 d . . . . .
C14 C 0.64556(13) 0.37291(12) 0.10242(15) 0.0319(5) Uani 1 1 d . . . . .
H14 H 0.6856 0.4005 0.0733 0.038 Uiso 1 1 calc R . . . .
C15 C 0.64624(17) 0.2500 0.0966(2) 0.0301(7) Uani 1 2 d S T P . .
H15 H 0.6460 0.2500 0.1586 0.036 Uiso 1 2 calc RS T P . .
C16 C 0.64640(11) 0.30919(11) 0.05330(14) 0.0292(5) Uani 1 1 d . . . . .
C17 C 0.64616(12) 0.30765(11) -0.03960(15) 0.0306(5) Uani 1 1 d . . . . .
C18 C 0.64567(18) 0.2500 -0.0859(2) 0.0316(7) Uani 1 2 d S T P . .
H18 H 0.6450 0.2500 -0.1479 0.038 Uiso 1 2 calc RS T P . .
C19 C 0.67055(16) 0.36723(13) 0.20051(16) 0.0432(6) Uani 1 1 d . . . . .
H19A H 0.6304 0.3433 0.2326 0.065 Uiso 1 1 calc GR . . . .
H19B H 0.6754 0.4094 0.2259 0.065 Uiso 1 1 calc GR . . . .
H19C H 0.7215 0.3454 0.2045 0.065 Uiso 1 1 calc GR . . . .
C20 C 0.28524(15) 0.36596(13) 0.11368(16) 0.0391(6) Uani 1 1 d . . . . .
H20A H 0.2364 0.3449 0.0953 0.059 Uiso 1 1 calc GR . . . .
H20B H 0.2726 0.4079 0.1364 0.059 Uiso 1 1 calc GR . . . .
H20C H 0.3110 0.3411 0.1594 0.059 Uiso 1 1 calc GR . . . .

loop_
_atom_site_aniso_label
_atom_site_aniso_U_11
_atom_site_aniso_U_22
_atom_site_aniso_U_33
_atom_site_aniso_U_23
_atom_site_aniso_U_13
_atom_site_aniso_U_12
O1A 0.0365(9) 0.1039(17) 0.0254(8) 0.0189(9) 0.0037(7) 0.0206(10)
O1S 0.0361(11) 0.182(3) 0.0278(9) 0.0166(13) 0.0054(8) 0.0275(14)
O1W 0.030(3) 0.078(4) 0.071(4) 0.000 0.016(3) 0.000
O2S 0.096(3) 0.119(4) 0.088(3) 0.000 -0.027(2) 0.000
O2W 0.035(2) 0.105(4) 0.129(5) -0.021(3) 0.001(2) -0.002(2)
O3 0.0305(8) 0.0472(10) 0.0224(7) 0.0030(7) 0.0058(6) 0.0011(7)
O3W 0.036(7) 0.081(13) 0.074(12) 0.000 0.015(7) 0.000
O4W 0.028(7) 0.071(9) 0.055(8) 0.000 0.010(6) 0.000
O5W 0.058(7) 0.106(14) 0.099(8) -0.054(8) -0.008(6) 0.030(7)
O6W 0.065(8) 0.077(8) 0.081(8) 0.016(7) 0.009(6) -0.019(7)
O11 0.0242(7) 0.0443(9) 0.0288(8) -0.0009(7) -0.0035(6) -0.0003(7)
O13 0.0221(7) 0.0437(9) 0.0338(8) 0.0018(8) 0.0022(6) 0.0038(7)
O17 0.0395(9) 0.0462(10) 0.0270(8) 0.0044(7) 0.0017(7) 0.0038(7)
N1A 0.0282(10) 0.0677(14) 0.0260(9) 0.0079(9) 0.0014(8) 0.0079(10)
C1 0.0143(9) 0.0474(14) 0.0235(10) 0.0002(9) -0.0018(7) 0.0018(9)
C1A 0.0302(12) 0.0623(17) 0.0278(11) 0.0059(11) 0.0063(9) 0.0098(11)
C1S 0.054(2) 0.146(4) 0.060(2) 0.009(2) 0.0200(16) 0.033(2)
C2 0.0162(13) 0.0473(19) 0.0229(14) 0.000 0.0023(11) 0.000
C2A 0.0325(12) 0.0495(15) 0.0304(12) 0.0062(11) 0.0017(9) -0.0001(11)
C2S 0.168(8) 0.138(7) 0.092(5) 0.000 -0.056(5) 0.000
C3A 0.0266(11) 0.0491(14) 0.0339(12) 0.0074(11) -0.0033(9) -0.0047(10)
C4A 0.0247(11) 0.0667(18) 0.0399(13) 0.0022(12) -0.0004(10) 0.0088(11)
C5 0.0198(13) 0.051(2) 0.0178(13) 0.000 0.0013(11) 0.000
C5A 0.0281(11) 0.082(2) 0.0304(12) 0.0016(13) 0.0048(10) 0.0112(13)
C6 0.0173(9) 0.0461(14) 0.0239(10) 0.0043(9) -0.0027(8) -0.0004(9)
C6A 0.0508(16) 0.073(2) 0.0311(12) 0.0123(13) 0.0074(11) 0.0108(14)
C7 0.0204(10) 0.0470(14) 0.0236(10) 0.0023(9) 0.0026(8) 0.0023(9)
C7A 0.0639(19) 0.086(2) 0.0308(13) 0.0152(14) 0.0083(13) 0.0060(17)
C8 0.0226(10) 0.0461(14) 0.0163(9) 0.0028(9) 0.0022(8) 0.0007(9)
C8A 0.0553(17) 0.077(2) 0.0380(14) 0.0199(14) -0.0093(13) -0.0027(15)
C9 0.0248(10) 0.0437(13) 0.0182(9) 0.0023(9) 0.0007(8) 0.0012(9)
C9A 0.0356(13) 0.0597(17) 0.0443(14) 0.0134(13) -0.0090(11) -0.0021(12)
C10 0.0246(10) 0.0458(13) 0.0165(9) 0.0012(9) 0.0007(8) 0.0025(9)
C11 0.0229(10) 0.0473(13) 0.0163(9) 0.0035(9) -0.0007(8) -0.0016(9)
C12 0.0262(11) 0.0431(13) 0.0188(10) 0.0019(9) 0.0025(8) 0.0016(9)
C13 0.0213(10) 0.0465(14) 0.0180(9) 0.0041(9) 0.0033(7) 0.0037(9)
C14 0.0235(11) 0.0442(13) 0.0279(11) 0.0003(10) -0.0050(8) 0.0017(9)
C15 0.0180(13) 0.0486(19) 0.0238(14) 0.000 -0.0026(11) 0.000
C16 0.0146(9) 0.0448(14) 0.0283(11) -0.0007(9) -0.0027(8) 0.0012(8)
C17 0.0166(9) 0.0433(14) 0.0320(11) 0.0035(10) 0.0005(8) 0.0024(9)
C18 0.0232(14) 0.049(2) 0.0226(14) 0.000 0.0013(11) 0.000
C19 0.0448(14) 0.0512(15) 0.0337(12) -0.0043(11) -0.0175(11) 0.0098(12)
C20 0.0325(12) 0.0495(15) 0.0353(12) -0.0038(11) 0.0128(10) -0.0008(11)

loop_
_atom_type_symbol
_atom_type_description
_atom_type_scat_dispersion_real
_atom_type_scat_dispersion_imag
_atom_type_scat_source
C C 0.0181 0.0091 'International Tables Vol C Tables 4.2.6.8 and 6.1.1.4'
H H 0.0000 0.0000 'International Tables Vol C Tables 4.2.6.8 and 6.1.1.4'
N N 0.0311 0.0180 'International Tables Vol C Tables 4.2.6.8 and 6.1.1.4'
O O 0.0492 0.0322 'International Tables Vol C Tables 4.2.6.8 and 6.1.1.4'

loop_
_exptl_crystal_face_index_h
_exptl_crystal_face_index_k
_exptl_crystal_face_index_l
_exptl_crystal_face_perp_dist
_exptl_oxdiff_crystal_face_indexfrac_h
_exptl_oxdiff_crystal_face_indexfrac_k
_exptl_oxdiff_crystal_face_indexfrac_l
_exptl_oxdiff_crystal_face_x
_exptl_oxdiff_crystal_face_y
_exptl_oxdiff_crystal_face_z
-7 0 -7 0.0590 -6.9999 0.0003 -6.9999 0.8955 0.3710 -0.0039
1 13 0 0.1377 0.9999 13.0003 0.0003 -0.0480 -0.0327 0.9648
7 -1 7 0.0263 6.9999 -1.0003 6.9999 -0.8943 -0.3753 -0.0699
0 -13 0 0.1000 0.0001 -13.0003 -0.0003 0.0166 -0.0548 -0.9605
8 0 -7 0.0558 8.0001 0.0000 -7.0001 0.4259 -0.9416 0.0610
-8 0 7 0.0362 -8.0001 -0.0000 7.0001 -0.4259 0.9416 -0.0610

loop_
_geom_angle_atom_site_label_1
_geom_angle_atom_site_label_2
_geom_angle_atom_site_label_3
_geom_angle
_geom_angle_site_symmetry_1
_geom_angle_site_symmetry_3
C1S O1S H1S 115(3) . .
C2S O2S H2S 109.5 . .
C6 O3 H3 109.5 . .
C11 O11 H11 109.5 . .
C13 O13 H13 109.5 . .
C17 O17 H17 109.5 . .
O1A N1A C5A 118.71(19) . .
C1A N1A O1A 120.5(2) . .
C1A N1A C5A 120.8(2) . .
C2 C1 C6 116.7(2) . .
C2 C1 C7 122.56(19) . .
C6 C1 C7 120.7(2) . .
N1A C1A H1A 119.2 . .
N1A C1A C2A 121.5(2) . .
C2A C1A H1A 119.2 . .
O1S C1S H1SA 109.5 . .
O1S C1S H1SB 109.5 . .
O1S C1S H1SC 109.5 . .
H1SA C1S H1SB 109.5 . .
H1SA C1S H1SC 109.5 . .
H1SB C1S H1SC 109.5 . .
C1 C2 C1 124.5(3) . 8_565
C1 C2 H2 117.8 . .
C1 C2 H2 117.8 8_565 .
C1A C2A C3A 118.8(2) . .
C1A C2A C6A 121.4(2) . .
C3A C2A C6A 119.8(2) . .
O2S C2S H2SA 109.5 . .
O2S C2S H2SB 109.5 . .
O2S C2S H2SC 109.5 . .
H2SA C2S H2SB 109.5 . .
H2SA C2S H2SC 109.5 . .
H2SB C2S H2SC 109.5 . .
C2A C3A C4A 117.4(2) . .
C2A C3A C9A 119.0(2) . .
C4A C3A C9A 123.6(2) . .
C3A C4A H4A 119.6 . .
C5A C4A C3A 120.9(2) . .
C5A C4A H4A 119.6 . .
C6 C5 H5 120.0 8_565 .
C6 C5 H5 120.0 . .
C6 C5 C6 120.0(3) . 8_565
N1A C5A H5A 119.7 . .
C4A C5A N1A 120.6(2) . .
C4A C5A H5A 119.7 . .
O3 C6 C1 118.2(2) . .
O3 C6 C5 120.78(19) . .
C5 C6 C1 121.1(2) . .
C2A C6A H6A 120.1 . .
C7A C6A C2A 119.9(3) . .
C7A C6A H6A 120.1 . .
C1 C7 H7 106.9 . .
C1 C7 C8 113.14(17) . .
C1 C7 C20 113.30(19) . .
C8 C7 H7 106.9 . .
C8 C7 C20 109.29(18) . .
C20 C7 H7 106.9 . .
C6A C7A H7A 119.8 . .
C6A C7A C8A 120.5(3) . .
C8A C7A H7A 119.8 . .
C9 C8 C7 122.9(2) . .
C13 C8 C7 119.71(19) . .
C13 C8 C9 117.4(2) . .
C7A C8A H8A 119.5 . .
C9A C8A C7A 121.0(3) . .
C9A C8A H8A 119.5 . .
C8 C9 H9 118.4 . .
C8 C9 C10 123.3(2) . .
C10 C9 H9 118.4 . .
C3A C9A H9A 120.1 . .
C8A C9A C3A 119.8(3) . .
C8A C9A H9A 120.1 . .
C9 C10 C14 122.7(2) . .
C11 C10 C9 117.2(2) . .
C11 C10 C14 120.1(2) . .
O11 C11 C10 118.31(19) . .
O11 C11 C12 120.6(2) . .
C12 C11 C10 121.1(2) . .
C11 C12 H12 120.1 . .
C11 C12 C13 119.7(2) . .
C13 C12 H12 120.1 . .
O13 C13 C8 118.33(19) . .
O13 C13 C12 120.5(2) . .
C12 C13 C8 121.1(2) . .
C10 C14 H14 106.8 . .
C10 C14 C19 109.95(18) . .
C16 C14 C10 112.63(17) . .
C16 C14 H14 106.8 . .
C16 C14 C19 113.3(2) . .
C19 C14 H14 106.8 . .
C16 C15 H15 117.8 . .
C16 C15 H15 117.8 8_565 .
C16 C15 C16 124.4(3) 8_565 .
C15 C16 C14 123.2(2) . .
C15 C16 C17 116.5(2) . .
C17 C16 C14 120.3(2) . .
O17 C17 C16 118.4(2) . .
O17 C17 C18 120.2(2) . .
C18 C17 C16 121.4(2) . .
C17 C18 C17 119.9(3) 8_565 .
C17 C18 H18 120.0 8_565 .
C17 C18 H18 120.0 . .
C14 C19 H19A 109.5 . .
C14 C19 H19B 109.5 . .
C14 C19 H19C 109.5 . .
H19A C19 H19B 109.5 . .
H19A C19 H19C 109.5 . .
H19B C19 H19C 109.5 . .
C7 C20 H20A 109.5 . .
C7 C20 H20B 109.5 . .
C7 C20 H20C 109.5 . .
H20A C20 H20B 109.5 . .
H20A C20 H20C 109.5 . .
H20B C20 H20C 109.5 . .

loop_
_geom_bond_atom_site_label_1
_geom_bond_atom_site_label_2
_geom_bond_distance
_geom_bond_site_symmetry_2
O1A N1A 1.333(3) .
O1S H1S 0.852(19) .
O1S C1S 1.317(4) .
O2S H2S 0.8200 .
O2S C2S 1.417(7) .
O3 H3 0.8200 .
O3 C6 1.372(3) .
O5W O5W 0.88(3) 8_565
O11 H11 0.8200 .
O11 C11 1.375(3) .
O13 H13 0.8200 .
O13 C13 1.373(3) .
O17 H17 0.8200 .
O17 C17 1.372(3) .
N1A C1A 1.321(3) .
N1A C5A 1.372(3) .
C1 C2 1.388(3) .
C1 C6 1.398(3) .
C1 C7 1.520(3) .
C1A H1A 0.9300 .
C1A C2A 1.403(3) .
C1S H1SA 0.9600 .
C1S H1SB 0.9600 .
C1S H1SC 0.9600 .
C2 C1 1.388(3) 8_565
C2 H2 0.9300 .
C2A C3A 1.409(3) .
C2A C6A 1.410(3) .
C2S H2SA 0.9600 .
C2S H2SB 0.9600 .
C2S H2SC 0.9600 .
C3A C4A 1.414(3) .
C3A C9A 1.416(3) .
C4A H4A 0.9300 .
C4A C5A 1.351(4) .
C5 H5 0.9300 .
C5 C6 1.388(3) 8_565
C5 C6 1.388(3) .
C5A H5A 0.9300 .
C6A H6A 0.9300 .
C6A C7A 1.363(4) .
C7 H7 0.9800 .
C7 C8 1.526(3) .
C7 C20 1.538(3) .
C7A H7A 0.9300 .
C7A C8A 1.404(4) .
C8 C9 1.393(3) .
C8 C13 1.391(3) .
C8A H8A 0.9300 .
C8A C9A 1.364(4) .
C9 H9 0.9300 .
C9 C10 1.395(3) .
C9A H9A 0.9300 .
C10 C11 1.395(3) .
C10 C14 1.526(3) .
C11 C12 1.389(3) .
C12 H12 0.9300 .
C12 C13 1.391(3) .
C14 H14 0.9800 .
C14 C16 1.518(3) .
C14 C19 1.533(3) .
C15 H15 0.9300 .
C15 C16 1.393(3) 8_565
C15 C16 1.393(3) .
C16 C17 1.394(3) .
C17 C18 1.387(3) .
C18 C17 1.387(3) 8_565
C18 H18 0.9300 .
C19 H19A 0.9600 .
C19 H19B 0.9600 .
C19 H19C 0.9600 .
C20 H20A 0.9600 .
C20 H20B 0.9600 .
C20 H20C 0.9600 .

loop_
_geom_torsion_atom_site_label_1
_geom_torsion_atom_site_label_2
_geom_torsion_atom_site_label_3
_geom_torsion_atom_site_label_4
_geom_torsion
_geom_torsion_site_symmetry_1
_geom_torsion_site_symmetry_4
O1A N1A C1A C2A 177.1(2) . .
O1A N1A C5A C4A -176.1(3) . .
O11 C11 C12 C13 177.31(17) . .
O17 C17 C18 C17 178.46(16) . 8_565
N1A C1A C2A C3A -1.0(4) . .
N1A C1A C2A C6A -179.4(3) . .
C1 C7 C8 C9 -18.6(3) . .
C1 C7 C8 C13 161.13(18) . .
C1A N1A C5A C4A 2.7(4) . .
C1A C2A C3A C4A 2.5(4) . .
C1A C2A C3A C9A -177.2(3) . .
C1A C2A C6A C7A 176.9(3) . .
C2 C1 C6 O3 179.1(2) . .
C2 C1 C6 C5 0.1(3) . .
C2 C1 C7 C8 106.4(2) . .
C2 C1 C7 C20 -18.8(3) . .
C2A C3A C4A C5A -1.6(4) . .
C2A C3A C9A C8A -0.4(4) . .
C2A C6A C7A C8A 0.9(5) . .
C3A C2A C6A C7A -1.5(5) . .
C3A C4A C5A N1A -1.0(4) . .
C4A C3A C9A C8A 179.9(3) . .
C5A N1A C1A C2A -1.7(4) . .
C6 C1 C2 C1 -0.9(4) . 8_565
C6 C1 C7 C8 -72.9(2) . .
C6 C1 C7 C20 162.01(19) . .
C6 C5 C6 O3 -178.39(15) 8_565 .
C6 C5 C6 C1 0.6(4) 8_565 .
C6A C2A C3A C4A -179.0(3) . .
C6A C2A C3A C9A 1.2(4) . .
C6A C7A C8A C9A 0.0(5) . .
C7 C1 C2 C1 179.83(17) . 8_565
C7 C1 C6 O3 -1.6(3) . .
C7 C1 C6 C5 179.4(2) . .
C7 C8 C9 C10 178.35(18) . .
C7 C8 C13 O13 0.1(3) . .
C7 C8 C13 C12 -179.75(18) . .
C7A C8A C9A C3A -0.3(5) . .
C8 C9 C10 C11 1.0(3) . .
C8 C9 C10 C14 -178.85(18) . .
C9 C8 C13 O13 179.84(17) . .
C9 C8 C13 C12 0.0(3) . .
C9 C10 C11 O11 -178.66(17) . .
C9 C10 C11 C12 0.8(3) . .
C9 C10 C14 C16 18.3(3) . .
C9 C10 C14 C19 -109.2(2) . .
C9A C3A C4A C5A 178.1(3) . .
C10 C11 C12 C13 -2.2(3) . .
C10 C14 C16 C15 -107.8(2) . .
C10 C14 C16 C17 71.2(2) . .
C11 C10 C14 C16 -161.58(19) . .
C11 C10 C14 C19 71.0(3) . .
C11 C12 C13 O13 -178.09(17) . .
C11 C12 C13 C8 1.7(3) . .
C13 C8 C9 C10 -1.4(3) . .
C14 C10 C11 O11 1.2(3) . .
C14 C10 C11 C12 -179.32(18) . .
C14 C16 C17 O17 1.9(3) . .
C14 C16 C17 C18 -179.0(2) . .
C15 C16 C17 O17 -179.0(2) . .
C15 C16 C17 C18 0.1(3) . .
C16 C15 C16 C14 179.51(17) 8_565 .
C16 C15 C16 C17 0.5(4) 8_565 .
C16 C17 C18 C17 -0.6(4) . 8_565
C19 C14 C16 C15 17.8(3) . .
C19 C14 C16 C17 -163.2(2) . .
C20 C7 C8 C9 108.6(2) . .
C20 C7 C8 C13 -71.6(2) . .
